data_2104110
loop_
_publ_author_name
'Trzop, El\.zbieta'
'Turowska-Tyrk, Ilona'

_publ_section_title
;
 Monitoring structural transformations in crystals. 12. Course of an
 intramolecular [4+4] photocycloaddition in a crystal
;
_journal_issue 3
_journal_name_full 'Acta Crystallographica Section B'
_journal_page_first 375
_journal_page_last 382
_journal_paper_doi 10.1107/S0108768108009853
_journal_volume 64
_journal_year 2008
_chemical_formula_sum 'C32 H24'
_chemical_formula_weight 408.51
_chemical_name_systematic
;
 ?
;
_space_group_IT_number 14
_symmetry_cell_setting monoclinic
_symmetry_space_group_name_Hall '-P 2ybc'
_symmetry_space_group_name_H-M 'P 1 21/c 1'
_atom_sites_solution_hydrogens geom
_atom_sites_solution_primary direct
_atom_sites_solution_secondary geom
_audit_creation_method SHELXL-97
_cell_angle_alpha 90.00
_cell_angle_beta 111.894(17)
_cell_angle_gamma 90.00
_cell_formula_units_Z 2
_cell_length_a 10.1383(17)
_cell_length_b 12.9555(13)
_cell_length_c 8.4110(12)
_cell_measurement_reflns_used 1000
_cell_measurement_temperature 299(2)
_cell_measurement_theta_max 23
_cell_measurement_theta_min 4
_cell_volume 1025.1(3)
_computing_cell_refinement 'CRYSALIS (Oxford Diffraction, 2003)'
_computing_data_collection 'Kuma KM4CCD software 2000'
_computing_data_reduction 'CRYSALIS (Oxford Diffraction, 2003)'
_computing_molecular_graphics 'ORTEP-3 for Windows (Farrugia, 1997)'
_computing_publication_material 'SHELXL-97 (Sheldrick, 1997)'
_computing_structure_refinement 'SHELXL-97 (Sheldrick, 1997)'
_computing_structure_solution 'SHELXL-97 (Sheldrick, 1997)'
_diffrn_ambient_temperature 299(2)
_diffrn_measured_fraction_theta_full 0.982
_diffrn_measured_fraction_theta_max 0.982
_diffrn_measurement_device_type 'Kuma KM4CCD diffractometer'
_diffrn_measurement_method '\w scans'
_diffrn_radiation_monochromator graphite
_diffrn_radiation_source 'fine-focus sealed tube'
_diffrn_radiation_type MoK\a
_diffrn_radiation_wavelength 0.71073
_diffrn_reflns_av_R_equivalents 0.0464
_diffrn_reflns_av_sigmaI/netI 0.0707
_diffrn_reflns_limit_h_max 12
_diffrn_reflns_limit_h_min -9
_diffrn_reflns_limit_k_max 15
_diffrn_reflns_limit_k_min -13
_diffrn_reflns_limit_l_max 4
_diffrn_reflns_limit_l_min -9
_diffrn_reflns_number 3211
_diffrn_reflns_theta_full 25.00
_diffrn_reflns_theta_max 25.00
_diffrn_reflns_theta_min 4.15
_exptl_absorpt_coefficient_mu 0.075
_exptl_absorpt_correction_type none
_exptl_crystal_colour yellow
_exptl_crystal_density_diffrn 1.324
_exptl_crystal_density_method 'not measured'
_exptl_crystal_description plate
_exptl_crystal_F_000 432
_exptl_crystal_size_max 0.30
_exptl_crystal_size_mid 0.10
_exptl_crystal_size_min 0.05
_refine_diff_density_max 0.707
_refine_diff_density_min -0.306
_refine_ls_extinction_method none
_refine_ls_goodness_of_fit_ref 1.253
_refine_ls_hydrogen_treatment constr
_refine_ls_matrix_type full
_refine_ls_number_parameters 180
_refine_ls_number_reflns 1767
_refine_ls_number_restraints 160
_refine_ls_restrained_S_all 1.248
_refine_ls_R_factor_all 0.1964
_refine_ls_R_factor_gt 0.1149
_refine_ls_shift/su_max 0.001
_refine_ls_shift/su_mean 0.000
_refine_ls_structure_factor_coef Fsqd
_refine_ls_weighting_details 'calc w=1/[\s^2^(Fo^2^)+(0.2000P)^2^+0.0000P] where P=(Fo^2^+2Fc^2^)/3'
_refine_ls_weighting_scheme calc
_refine_ls_wR_factor_gt 0.3291
_refine_ls_wR_factor_ref 0.3908
_reflns_number_gt 828
_reflns_number_total 1767
_reflns_threshold_expression >2sigma(I)
_cod_data_source_file bk5072.cif
_cod_data_source_block 63.9P
_cod_depositor_comments
;
The following automatic conversions were performed:
'_symmetry_cell_setting' value 'Monoclinic' changed to 'monoclinic'
according to '/home/saulius/struct/CIF-dictionaries/cif_core.dic'
dictionary named 'cif_core.dic' version 2.4.1 from 2010-06-29.

Automatic conversion script
Id: cif_fix_enum 1527 2010-12-29 10:47:43Z saulius 

The following automatic conversions were performed:

'_symmetry_cell_setting' value 'Monoclinic' changed to 'monoclinic'
according to /home/saulius/struct/CIF-dictionaries/cif_core.dic
dictionary named 'cif_core.dic' version 2.4.1 from 2010-06-29.

Automatic conversion script
Id: cif_fix_values 1715 2011-07-08 13:25:40Z adriana 
;
_cod_original_cell_volume 1025.1(2)
_cod_original_sg_symbol_H-M 'P 21/c'
_cod_database_code 2104110
_cod_database_fobs_code 2104110

loop_
_symmetry_equiv_pos_as_xyz
'x, y, z'
'-x, y+1/2, -z+1/2'
'-x, -y, -z'
'x, -y-1/2, z-1/2'

loop_
_atom_site_type_symbol
_atom_site_label
_atom_site_fract_x
_atom_site_fract_y
_atom_site_fract_z
_atom_site_U_iso_or_equiv
_atom_site_adp_type
_atom_site_calc_flag
_atom_site_refinement_flags
_atom_site_occupancy
_atom_site_disorder_assembly
_atom_site_disorder_group
C C1P 0.2761(10) 0.5483(8) 0.8528(13) 0.066(3) Uani d PD 0.639(14) A 1
H H1P 0.2966 0.4971 0.9360 0.079 Uiso calc PR 0.639(14) A 1
C C2P 0.3780(10) 0.6216(10) 0.8626(16) 0.086(3) Uani d PDU 0.639(14) A 1
H H2P 0.4650 0.6205 0.9541 0.104 Uiso calc PR 0.639(14) A 1
C C3P 0.3516(12) 0.6958(10) 0.7383(19) 0.086(3) Uani d PDU 0.639(14) A 1
H H3P 0.4212 0.7439 0.7440 0.103 Uiso calc PR 0.639(14) A 1
C C4P 0.2219(12) 0.6987(9) 0.6055(18) 0.068(4) Uani d PD 0.639(14) A 1
H H4P 0.2040 0.7482 0.5200 0.081 Uiso calc PR 0.639(14) A 1
C C5P -0.2676(11) 0.6500(12) 0.4717(16) 0.065(4) Uani d PD 0.639(14) A 1
H H5P -0.2900 0.6981 0.3835 0.078 Uiso calc PR 0.639(14) A 1
C C6P -0.3647(11) 0.6286(11) 0.5452(17) 0.089(3) Uani d PDU 0.639(14) A 1
H H6P -0.4504 0.6644 0.5100 0.107 Uiso calc PR 0.639(14) A 1
C C7P -0.3361(11) 0.5547(11) 0.6703(18) 0.089(3) Uani d PDU 0.639(14) A 1
H H7P -0.4024 0.5400 0.7194 0.106 Uiso calc PR 0.639(14) A 1
C C8P -0.2093(12) 0.5026(11) 0.7226(19) 0.067(3) Uani d PDU 0.639(14) A 1
H H8P -0.1906 0.4511 0.8051 0.080 Uiso calc PR 0.639(14) A 1
C C9P 0.0308(7) 0.4701(4) 0.6944(8) 0.060(3) Uiso d PD 0.639(14) . 1
C C10P -0.0260(7) 0.6185(5) 0.4514(7) 0.061(3) Uiso d PD 0.639(14) . 1
C C11P -0.1376(8) 0.6016(7) 0.5264(12) 0.049(4) Uiso d PDU 0.639(14) A 1
C C12P -0.1086(9) 0.5265(6) 0.6530(13) 0.049(3) Uiso d PDU 0.639(14) A 1
C C13P 0.1448(7) 0.5501(6) 0.7218(10) 0.051(3) Uiso d PDU 0.639(14) A 1
C C14P 0.1165(8) 0.6271(7) 0.5985(10) 0.054(3) Uiso d PDU 0.639(14) A 1
C C15P -0.0508(14) 0.6979(4) 0.3092(9) 0.062(3) Uani d PDU 0.639(14) . 1
H H15A -0.1383 0.7365 0.2837 0.075 Uiso calc PR 0.639(14) A 1
H H15B 0.0288 0.7447 0.3312 0.075 Uiso calc PR 0.639(14) A 1
C C16P 0.0603(14) 0.3807(5) 0.8229(8) 0.061(3) Uani d PDU 0.639(14) . 1
H H16A 0.1537 0.3843 0.9135 0.074 Uiso calc PR 0.639(14) A 1
H H16B -0.0126 0.3729 0.8709 0.074 Uiso calc PR 0.639(14) A 1
C C1R 0.3037(12) 0.5715(14) 0.838(2) 0.079(10) Uiso d PD 0.361(14) A 2
H H1R 0.3382 0.5235 0.9261 0.094 Uiso calc PR 0.361(14) A 2
C C2R 0.3945(13) 0.6425(17) 0.816(3) 0.084(5) Uiso d PDU 0.361(14) A 2
H H2R 0.4894 0.6434 0.8895 0.100 Uiso calc PR 0.361(14) A 2
C C3R 0.3439(15) 0.7150(16) 0.680(3) 0.096(5) Uiso d PDU 0.361(14) A 2
H H3R 0.4056 0.7645 0.6674 0.116 Uiso calc PR 0.361(14) A 2
C C4R 0.2070(15) 0.7132(19) 0.569(3) 0.090(11) Uiso d PD 0.361(14) A 2
H H4R 0.1773 0.7605 0.4793 0.108 Uiso calc PR 0.361(14) A 2
C C5R -0.2806(13) 0.6279(19) 0.487(3) 0.074(11) Uiso d PD 0.361(14) A 2
H H5R -0.3146 0.6749 0.3970 0.089 Uiso calc PR 0.361(14) A 2
C C6R -0.3716(14) 0.5879(19) 0.556(3) 0.092(5) Uiso d PDU 0.361(14) A 2
H H6R -0.4670 0.6068 0.5123 0.110 Uiso calc PR 0.361(14) A 2
C C7R -0.3202(15) 0.517(2) 0.694(3) 0.101(5) Uiso d PDU 0.361(14) A 2
H H7R -0.3808 0.4934 0.7461 0.121 Uiso calc PR 0.361(14) A 2
C C8R -0.1841(16) 0.483(2) 0.751(4) 0.076(7) Uiso d PDU 0.361(14) A 2
H H8R -0.1549 0.4330 0.8361 0.091 Uiso calc PR 0.361(14) A 2
C C9R 0.0599(10) 0.4982(8) 0.7534(17) 0.064(5) Uiso d PD 0.361(14) A 2
C C10R -0.0382(11) 0.6427(11) 0.4837(12) 0.070(6) Uiso d PD 0.361(14) A 2
C C11R -0.1353(10) 0.5994(10) 0.5493(15) 0.063(9) Uiso d PDU 0.361(14) A 2
C C12R -0.0841(11) 0.5229(11) 0.683(2) 0.053(6) Uiso d PDU 0.361(14) A 2
C C13R 0.1575(10) 0.5691(8) 0.7301(13) 0.069(6) Uiso d PDU 0.361(14) A 2
C C14R 0.1058(11) 0.6399(13) 0.5859(18) 0.069(6) Uiso d PDU 0.361(14) A 2
C C15R -0.0972(17) 0.6897(8) 0.3050(14) 0.060(4) Uiso d PDU 0.361(14) . 2
H H15C -0.0353 0.7452 0.2980 0.071 Uiso calc PR 0.361(14) A 2
H H15D -0.1903 0.7187 0.2841 0.071 Uiso calc PR 0.361(14) A 2
C C16R 0.1094(17) 0.3940(9) 0.8374(12) 0.056(5) Uiso d PDU 0.361(14) . 2
H H16C 0.0514 0.3735 0.9012 0.068 Uiso calc PR 0.361(14) A 2
H H16D 0.2073 0.3990 0.9168 0.068 Uiso calc PR 0.361(14) A 2

loop_
_atom_site_aniso_label
_atom_site_aniso_U_11
_atom_site_aniso_U_22
_atom_site_aniso_U_33
_atom_site_aniso_U_12
_atom_site_aniso_U_13
_atom_site_aniso_U_23
C1P 0.077(6) 0.040(6) 0.084(8) -0.001(5) 0.033(6) -0.025(5)
C2P 0.071(5) 0.095(7) 0.089(7) -0.009(5) 0.026(5) -0.020(6)
C3P 0.082(6) 0.085(7) 0.105(8) -0.029(5) 0.052(6) -0.019(7)
C4P 0.109(10) 0.035(6) 0.085(8) -0.009(5) 0.066(7) -0.006(5)
C5P 0.080(8) 0.053(7) 0.059(7) 0.003(5) 0.022(5) -0.003(5)
C6P 0.072(5) 0.088(8) 0.108(7) 0.008(5) 0.035(5) -0.005(6)
C7P 0.079(5) 0.100(8) 0.106(7) 0.005(5) 0.056(5) -0.002(6)
C8P 0.090(7) 0.061(7) 0.057(7) 0.001(5) 0.036(6) 0.002(5)
C15P 0.089(7) 0.046(5) 0.055(5) 0.003(4) 0.032(4) 0.014(4)
C16P 0.084(6) 0.043(5) 0.049(4) -0.003(4) 0.016(4) 0.006(4)

loop_
_atom_type_symbol
_atom_type_description
_atom_type_scat_dispersion_real
_atom_type_scat_dispersion_imag
_atom_type_scat_source
C C 0.0033 0.0016 'International Tables Vol C Tables 4.2.6.8 and 6.1.1.4'
H H 0.0000 0.0000 'International Tables Vol C Tables 4.2.6.8 and 6.1.1.4'

loop_
_geom_angle_atom_site_label_1
_geom_angle_atom_site_label_2
_geom_angle_atom_site_label_3
_geom_angle_site_symmetry_1
_geom_angle_site_symmetry_3
_geom_angle
C13P C1P C2P . . 120.9(9)
C3P C2P C1P . . 120.5(8)
C2P C3P C4P . . 119.7(8)
C3P C4P C14P . . 120.1(10)
C6P C5P C11P . . 121.1(10)
C7P C6P C5P . . 120.3(9)
C8P C7P C6P . . 119.6(8)
C7P C8P C12P . . 120.3(9)
C13P C9P C12P . . 107.5(5)
C13P C9P C16P . . 118.4(6)
C12P C9P C16P . . 116.5(6)
C13P C9P C10P . 3_566 113.4(5)
C12P C9P C10P . 3_566 113.2(5)
C16P C9P C10P . 3_566 86.8(3)
C11P C10P C14P . . 107.8(5)
C11P C10P C15P . . 119.8(7)
C14P C10P C15P . . 114.7(6)
C11P C10P C9P . 3_566 112.9(5)
C14P C10P C9P . 3_566 114.1(6)
C15P C10P C9P . 3_566 86.3(3)
C5P C11P C12P . . 118.6(8)
C5P C11P C10P . . 124.8(8)
C12P C11P C10P . . 116.5(6)
C8P C12P C11P . . 120.0(7)
C8P C12P C9P . . 124.5(7)
C11P C12P C9P . . 115.3(5)
C1P C13P C14P . . 118.6(7)
C1P C13P C9P . . 124.7(7)
C14P C13P C9P . . 116.5(5)
C13P C14P C4P . . 120.1(8)
C13P C14P C10P . . 115.2(6)
C4P C14P C10P . . 124.3(8)
C16P C15P C10P 3_566 . 94.0(3)
C15P C16P C9P 3_566 . 92.8(3)
C2R C1R C13R . . 121.6(7)
C1R C2R C3R . . 119.8(7)
C4R C3R C2R . . 121.0(7)
C3R C4R C14R . . 121.8(7)
C6R C5R C11R . . 121.2(7)
C5R C6R C7R . . 119.7(7)
C8R C7R C6R . . 120.9(7)
C7R C8R C12R . . 121.5(7)
C12R C9R C13R . . 117.9(5)
C12R C9R C16R . . 120.9(7)
C13R C9R C16R . . 120.9(6)
C14R C10R C11R . . 118.2(6)
C14R C10R C15R . . 123.7(7)
C11R C10R C15R . . 118.0(7)
C10R C11R C5R . . 122.1(6)
C10R C11R C12R . . 118.5(6)
C5R C11R C12R . . 119.4(6)
C9R C12R C8R . . 122.3(7)
C9R C12R C11R . . 120.3(6)
C8R C12R C11R . . 117.1(6)
C9R C13R C1R . . 122.8(6)
C9R C13R C14R . . 118.1(6)
C1R C13R C14R . . 119.0(6)
C10R C14R C4R . . 122.9(7)
C10R C14R C13R . . 120.0(6)
C4R C14R C13R . . 116.7(6)
C10R C15R C16R . 3_566 111.3(6)
C9R C16R C15R . 3_566 109.7(5)

loop_
_geom_bond_atom_site_label_1
_geom_bond_atom_site_label_2
_geom_bond_site_symmetry_2
_geom_bond_distance
C1P C13P . 1.376(9)
C1P C2P . 1.382(12)
C2P C3P . 1.371(13)
C3P C4P . 1.372(12)
C4P C14P . 1.400(9)
C5P C6P . 1.372(12)
C5P C11P . 1.375(9)
C6P C7P . 1.371(12)
C7P C8P . 1.371(12)
C8P C12P . 1.388(9)
C9P C13P . 1.505(8)
C9P C12P . 1.512(8)
C9P C16P . 1.536(5)
C9P C10P 3_566 1.667(3)
C10P C11P . 1.503(8)
C10P C14P . 1.515(8)
C10P C15P . 1.527(5)
C10P C9P 3_566 1.667(3)
C11P C12P . 1.390(10)
C13P C14P . 1.389(9)
C15P C16P 3_566 1.484(3)
C16P C15P 3_566 1.484(3)
C1R C2R . 1.362(8)
C1R C13R . 1.420(8)
C2R C3R . 1.419(9)
C3R C4R . 1.354(8)
C4R C14R . 1.443(8)
C5R C6R . 1.362(8)
C5R C11R . 1.416(7)
C6R C7R . 1.421(9)
C7R C8R . 1.353(8)
C8R C12R . 1.432(8)
C9R C12R . 1.393(7)
C9R C13R . 1.416(7)
C9R C16R . 1.519(5)
C10R C14R . 1.391(7)
C10R C11R . 1.412(7)
C10R C15R . 1.522(5)
C11R C12R . 1.443(7)
C13R C14R . 1.455(7)
C15R C16R 3_566 1.586(4)
C16R C15R 3_566 1.586(4)
